data_1533106
loop_
_publ_author_name
'Ebbinghaus, S.G.'

_publ_section_title
;
 Crystal structure, oxidation state and magnetism of La1.2 Sr2.4 Ru O7 : a
 new member of the (A2 O) (An Bn-1 O3n) series of hexagonal perovskites
;
_journal_name_full 'Journal of Solid State Chemistry'
_journal_page_first 817
_journal_page_last 823
_journal_volume 177
_journal_year 2004
_chemical_formula_sum 'La1.18 O6.96 Pt0.04 Ru0.96 Sr2.41'
_chemical_name_systematic
;
((La0.42 Sr1.17) O0.96) ((Sr1.24 La0.76) (Ru0.96 Pt0.04) O6)
;
_space_group_IT_number 166
_symmetry_space_group_name_Hall '-R 3 2"'
_symmetry_space_group_name_H-M 'R -3 m :H'
_cell_angle_alpha 90
_cell_angle_beta 90
_cell_angle_gamma 120
_cell_formula_units_Z 3
_cell_length_a 5.76
_cell_length_b 5.76
_cell_length_c 18.273
_cell_volume 525.032
_citation_journal_id_ASTM JSSCBI
_cod_data_source_file Ebbinghaus_JSSCBI_2004_1874.cif
_cod_data_source_block La1.18O6.96Pt0.04Ru0.96Sr2.41
_cod_original_cell_volume 525.0317
_cod_database_code 1533106

loop_
_symmetry_equiv_pos_as_xyz
x,y,z
-y,x-y,z
-x+y,-x,z
y,x,-z
-x,-x+y,-z
x-y,-y,-z
-x,-y,-z
y,-x+y,-z
x-y,x,-z
-y,-x,z
x,x-y,z
-x+y,y,z
x+2/3,y+1/3,z+1/3
-y+2/3,x-y+1/3,z+1/3
-x+y+2/3,-x+1/3,z+1/3
y+2/3,x+1/3,-z+1/3
-x+2/3,-x+y+1/3,-z+1/3
x-y+2/3,-y+1/3,-z+1/3
-x+2/3,-y+1/3,-z+1/3
y+2/3,-x+y+1/3,-z+1/3
x-y+2/3,x+1/3,-z+1/3
-y+2/3,-x+1/3,z+1/3
x+2/3,x-y+1/3,z+1/3
-x+y+2/3,y+1/3,z+1/3
x+1/3,y+2/3,z+2/3
-y+1/3,x-y+2/3,z+2/3
-x+y+1/3,-x+2/3,z+2/3
y+1/3,x+2/3,-z+2/3
-x+1/3,-x+y+2/3,-z+2/3
x-y+1/3,-y+2/3,-z+2/3
-x+1/3,-y+2/3,-z+2/3
y+1/3,-x+y+2/3,-z+2/3
x-y+1/3,x+2/3,-z+2/3
-y+1/3,-x+2/3,z+2/3
x+1/3,x-y+2/3,z+2/3
-x+y+1/3,y+2/3,z+2/3

loop_
_atom_site_label
_atom_site_type_symbol
_atom_site_fract_x
_atom_site_fract_y
_atom_site_fract_z
_atom_site_occupancy
_atom_site_U_iso_or_equiv
Sr2 Sr+2 0 0 0.17472 0.33 0.0
O1 O-2 0.32 0.16 0.0616 1 0.0
La1 La+3 0 0 0.6218 0.38 0.0
Sr3 Sr+2 0.11 0.055 0.1768 0.085 0.0
Pt1 Pt+4 0 0 0 0.04 0.0
La2 La+3 0 0 0.17472 0.211 0.0
O2 O-2 0.11 0 0.5 0.16 0.0
Ru1 Ru+5 0 0 0 0.96 0.0
Sr1 Sr+2 0 0 0.6218 0.62 0.0
